data_4106357
loop_
_publ_author_name
'Xiangbing Qi'
'Hongli Bao'
'Uttam K. Tambar'

_publ_section_title
;
 Total Synthesis of (\+-)-Trigonoliimine C via Oxidative Rearrangement of
 an Unsymmetrical Bis-Tryptamine
;
_journal_name_full 'Journal of the American Chemical Society'
_journal_page_first 10050
_journal_page_last 10053
_journal_paper_doi 10.1021/ja203960b
_journal_volume 133
_journal_year 2011
_chemical_formula_moiety 'C30 H26 N4 O5, C4 H8 O2'
_chemical_formula_sum 'C34 H34 N4 O7'
_chemical_formula_weight 610.65
_chemical_name_systematic
;
 ?
;
_space_group_IT_number 14
_symmetry_cell_setting monoclinic
_symmetry_space_group_name_Hall '-P 2yn'
_symmetry_space_group_name_H-M 'P 1 21/n 1'
_atom_sites_solution_hydrogens geom
_atom_sites_solution_primary direct
_atom_sites_solution_secondary difmap
_audit_creation_method SHELXL-97
_cell_angle_alpha 90.00
_cell_angle_beta 95.283(3)
_cell_angle_gamma 90.00
_cell_formula_units_Z 4
_cell_length_a 9.5376(12)
_cell_length_b 14.4981(15)
_cell_length_c 19.919(2)
_cell_measurement_reflns_used 67353
_cell_measurement_temperature 100(2)
_cell_measurement_theta_max 25.0
_cell_measurement_theta_min 3.0
_cell_volume 2742.6(5)
_computing_cell_refinement 'CrystalClear (Rigaku Inc., 2008)'
_computing_data_collection 'CrystalClear (Rigaku Inc., 2008)'
_computing_data_reduction 'CrystalClear (Rigaku Inc., 2008)'
_computing_molecular_graphics 'XP SHELXTL/PC, Siemens Analytical'
_computing_structure_refinement 'XL SHELXTL/PC, Siemens Analytical'
_computing_structure_solution
;

SIR97 - Altomare A., Burla M.C., Camalli M., Cascarano G.L., Giacovazzo C., 
Guagliardi A., Moliterni A.G.G., Polidori G.,Spagna R.
;
_diffrn_ambient_temperature 100(2)
_diffrn_measured_fraction_theta_full 0.998
_diffrn_measured_fraction_theta_max 0.998
_diffrn_measurement_device_type 'Rigaku AFC-12 with Saturn 724+ CCD'
_diffrn_measurement_method \w-scans
_diffrn_radiation_monochromator graphite
_diffrn_radiation_source 'fine-focus sealed tube'
_diffrn_radiation_type MoK\a
_diffrn_radiation_wavelength 0.71074
_diffrn_reflns_av_R_equivalents 0.0000
_diffrn_reflns_av_sigmaI/netI 0.0539
_diffrn_reflns_limit_h_max 11
_diffrn_reflns_limit_h_min -11
_diffrn_reflns_limit_k_max 17
_diffrn_reflns_limit_k_min 0
_diffrn_reflns_limit_l_max 23
_diffrn_reflns_limit_l_min 0
_diffrn_reflns_number 4833
_diffrn_reflns_theta_full 25.00
_diffrn_reflns_theta_max 25.00
_diffrn_reflns_theta_min 2.99
_exptl_absorpt_coefficient_mu 0.105
_exptl_absorpt_correction_type none
_exptl_crystal_colour yellow
_exptl_crystal_density_diffrn 1.479
_exptl_crystal_description needles
_exptl_crystal_F_000 1288
_exptl_crystal_size_max 0.22
_exptl_crystal_size_mid 0.09
_exptl_crystal_size_min 0.08
_platon_squeeze_details
;
;
_refine_diff_density_max 0.392
_refine_diff_density_min -0.261
_refine_diff_density_rms 0.072
_refine_ls_extinction_method none
_refine_ls_goodness_of_fit_ref 1.075
_refine_ls_hydrogen_treatment mixed
_refine_ls_matrix_type full
_refine_ls_number_parameters 365
_refine_ls_number_reflns 4833
_refine_ls_number_restraints 0
_refine_ls_restrained_S_all 1.075
_refine_ls_R_factor_all 0.0926
_refine_ls_R_factor_gt 0.0721
_refine_ls_shift/su_max 0.003
_refine_ls_shift/su_mean 0.000
_refine_ls_structure_factor_coef Fsqd
_refine_ls_weighting_details 'calc w=1/[\s^2^(Fo^2^)+(0.0838P)^2^+3.9892P] where P=(Fo^2^+2Fc^2^)/3'
_refine_ls_weighting_scheme calc
_refine_ls_wR_factor_gt 0.1832
_refine_ls_wR_factor_ref 0.1941
_reflns_number_gt 3633
_reflns_number_total 4833
_reflns_threshold_expression >2sigma(I)
_cod_data_source_file ja203960b_si_001.cif
_cod_data_source_block shelxl
_cod_database_code 4106357

loop_
_symmetry_equiv_pos_as_xyz
'x, y, z'
'-x+1/2, y+1/2, -z+1/2'
'-x, -y, -z'
'x-1/2, -y-1/2, z-1/2'

loop_
_atom_site_label
_atom_site_type_symbol
_atom_site_fract_x
_atom_site_fract_y
_atom_site_fract_z
_atom_site_U_iso_or_equiv
_atom_site_adp_type
_atom_site_occupancy
_atom_site_symmetry_multiplicity
_atom_site_calc_flag
_atom_site_refinement_flags
O1 O 0.3998(3) 0.89766(16) 0.68118(12) 0.0357(6) Uani 1 1 d .
O2 O 0.2071(3) 0.69063(15) 0.52472(12) 0.0340(6) Uani 1 1 d .
O3 O 0.8454(3) 0.49347(16) 0.45221(12) 0.0282(6) Uani 1 1 d .
O4 O 0.2155(2) 0.52435(16) 0.29839(11) 0.0295(6) Uani 1 1 d .
O5 O 0.9245(3) 0.81730(18) 0.31373(15) 0.0456(7) Uani 1 1 d .
N1 N 0.3339(3) 0.77988(18) 0.60606(14) 0.0275(6) Uani 1 1 d .
N2 N 0.5482(3) 0.61845(19) 0.48307(14) 0.0281(7) Uani 1 1 d .
N3 N 0.8929(3) 0.61299(19) 0.57665(14) 0.0254(6) Uani 1 1 d .
N4 N 1.0247(3) 0.6758(2) 0.32523(15) 0.0326(7) Uani 1 1 d .
H4N H 1.1047 0.6457 0.3248 0.039 Uiso 1 1 calc R
C1 C 0.3132(4) 0.8632(2) 0.63918(17) 0.0289(8) Uani 1 1 d .
C2 C 0.1741(4) 0.8982(2) 0.61259(17) 0.0270(7) Uani 1 1 d .
C3 C 0.1031(4) 0.9774(2) 0.62855(18) 0.0323(8) Uani 1 1 d .
H3 H 0.1442 1.0208 0.6602 0.039 Uiso 1 1 calc R
C4 C -0.0314(4) 0.9906(2) 0.59623(19) 0.0346(8) Uani 1 1 d .
H4 H -0.0835 1.0439 0.6063 0.041 Uiso 1 1 calc R
C5 C -0.0907(4) 0.9271(2) 0.54949(19) 0.0343(8) Uani 1 1 d .
H5 H -0.1829 0.9374 0.5286 0.041 Uiso 1 1 calc R
C6 C -0.0168(4) 0.8485(2) 0.53279(19) 0.0328(8) Uani 1 1 d .
H6 H -0.0562 0.8057 0.5002 0.039 Uiso 1 1 calc R
C7 C 0.1151(4) 0.8354(2) 0.56535(17) 0.0280(8) Uani 1 1 d .
C8 C 0.2182(4) 0.7593(2) 0.56079(17) 0.0280(8) Uani 1 1 d .
C9 C 0.4605(3) 0.7232(2) 0.61834(17) 0.0281(8) Uani 1 1 d .
H9A H 0.4437 0.6623 0.5967 0.034 Uiso 1 1 calc R
H9B H 0.4807 0.7132 0.6674 0.034 Uiso 1 1 calc R
C10 C 0.5872(4) 0.7685(2) 0.59088(17) 0.0277(8) Uani 1 1 d .
H10A H 0.5642 0.7816 0.5423 0.033 Uiso 1 1 calc R
H10B H 0.6055 0.8283 0.6141 0.033 Uiso 1 1 calc R
C11 C 0.7186(4) 0.7113(2) 0.59924(16) 0.0249(7) Uani 1 1 d .
C12 C 0.8331(3) 0.7192(2) 0.65144(16) 0.0241(7) Uani 1 1 d .
C13 C 0.8561(4) 0.7752(2) 0.70920(17) 0.0281(8) Uani 1 1 d .
H13 H 0.7861 0.8175 0.7208 0.034 Uiso 1 1 calc R
C14 C 0.9829(4) 0.7674(2) 0.74869(17) 0.0305(8) Uani 1 1 d .
H14 H 1.0000 0.8052 0.7875 0.037 Uiso 1 1 calc R
C15 C 1.0872(4) 0.7042(2) 0.73232(17) 0.0289(8) Uani 1 1 d .
H15 H 1.1729 0.6998 0.7605 0.035 Uiso 1 1 calc R
C16 C 1.0666(3) 0.6490(2) 0.67612(17) 0.0260(7) Uani 1 1 d .
H16 H 1.1372 0.6068 0.6650 0.031 Uiso 1 1 calc R
C17 C 0.9391(3) 0.6564(2) 0.63563(16) 0.0247(7) Uani 1 1 d .
C18 C 0.7590(3) 0.6440(2) 0.55567(16) 0.0260(7) Uani 1 1 d .
C19 C 0.6830(3) 0.6110(2) 0.49363(16) 0.0257(7) Uani 1 1 d .
C20 C 0.7546(3) 0.5709(2) 0.43411(17) 0.0264(7) Uani 1 1 d .
C21 C 0.6244(4) 0.5482(2) 0.38680(17) 0.0263(7) Uani 1 1 d .
C22 C 0.6026(3) 0.5053(2) 0.32464(16) 0.0242(7) Uani 1 1 d .
H22 H 0.6804 0.4831 0.3028 0.029 Uiso 1 1 calc R
C23 C 0.4664(4) 0.4948(2) 0.29424(16) 0.0271(8) Uani 1 1 d .
H23 H 0.4511 0.4646 0.2519 0.033 Uiso 1 1 calc R
C24 C 0.3529(4) 0.5284(2) 0.32547(17) 0.0264(7) Uani 1 1 d .
C25 C 0.3719(4) 0.5719(2) 0.38851(16) 0.0271(8) Uani 1 1 d .
H25 H 0.2942 0.5948 0.4101 0.033 Uiso 1 1 calc R
C26 C 0.5081(3) 0.5802(2) 0.41785(16) 0.0246(7) Uani 1 1 d .
C27 C 0.1861(4) 0.4784(2) 0.23527(17) 0.0311(8) Uani 1 1 d .
H27A H 0.2142 0.4136 0.2400 0.047 Uiso 1 1 calc R
H27B H 0.2388 0.5080 0.2012 0.047 Uiso 1 1 calc R
H27C H 0.0850 0.4821 0.2213 0.047 Uiso 1 1 calc R
C28 C 0.8507(4) 0.6455(2) 0.40716(17) 0.0290(8) Uani 1 1 d .
H28A H 0.7987 0.7046 0.4038 0.035 Uiso 1 1 calc R
H28B H 0.9337 0.6539 0.4402 0.035 Uiso 1 1 calc R
C29 C 0.9013(4) 0.6238(2) 0.33925(17) 0.0303(8) Uani 1 1 d .
H29A H 0.9231 0.5572 0.3373 0.036 Uiso 1 1 calc R
H29B H 0.8244 0.6370 0.3037 0.036 Uiso 1 1 calc R
C30 C 1.0258(5) 0.7659(3) 0.31291(19) 0.0364(9) Uani 1 1 d .
H30 H 1.112(4) 0.793(3) 0.3060(17) 0.028(10) Uiso 1 1 d .
H3N H 0.943(3) 0.570(2) 0.5564(17) 0.023(9) Uiso 1 1 d .
H3O H 0.790(5) 0.448(3) 0.463(2) 0.055(14) Uiso 1 1 d .

loop_
_atom_site_aniso_label
_atom_site_aniso_U_11
_atom_site_aniso_U_22
_atom_site_aniso_U_33
_atom_site_aniso_U_23
_atom_site_aniso_U_13
_atom_site_aniso_U_12
O1 0.0437(15) 0.0295(13) 0.0314(14) -0.0060(11) -0.0094(11) 0.0022(11)
O2 0.0421(15) 0.0191(12) 0.0391(14) -0.0024(11) -0.0047(11) 0.0001(10)
O3 0.0332(14) 0.0166(12) 0.0333(13) -0.0021(10) -0.0056(11) 0.0050(10)
O4 0.0330(13) 0.0240(12) 0.0298(13) -0.0039(10) -0.0071(10) 0.0012(10)
O5 0.0524(17) 0.0254(13) 0.0587(18) -0.0019(13) 0.0026(14) 0.0055(13)
N1 0.0323(16) 0.0195(14) 0.0294(15) -0.0026(12) -0.0042(12) 0.0014(12)
N2 0.0362(17) 0.0212(14) 0.0259(15) -0.0001(12) -0.0028(12) 0.0026(12)
N3 0.0284(15) 0.0227(14) 0.0237(14) -0.0029(12) -0.0048(12) 0.0038(12)
N4 0.0346(17) 0.0255(15) 0.0368(17) -0.0012(13) -0.0014(13) -0.0034(13)
C1 0.040(2) 0.0219(17) 0.0241(17) 0.0006(14) -0.0012(15) -0.0001(15)
C2 0.0341(19) 0.0213(16) 0.0258(17) 0.0021(13) 0.0034(14) 0.0018(14)
C3 0.043(2) 0.0220(17) 0.0319(19) 0.0002(14) 0.0011(16) 0.0015(15)
C4 0.042(2) 0.0226(17) 0.039(2) 0.0030(15) 0.0029(17) 0.0102(16)
C5 0.032(2) 0.0302(19) 0.039(2) 0.0060(16) -0.0047(16) 0.0038(15)
C6 0.033(2) 0.0244(18) 0.040(2) 0.0030(15) -0.0034(16) -0.0006(15)
C7 0.0353(19) 0.0167(16) 0.0318(18) 0.0037(14) 0.0015(15) -0.0027(14)
C8 0.036(2) 0.0188(16) 0.0279(18) 0.0019(14) -0.0015(15) -0.0019(14)
C9 0.0341(19) 0.0216(17) 0.0274(17) 0.0030(14) -0.0036(14) 0.0037(14)
C10 0.040(2) 0.0160(16) 0.0268(17) 0.0006(13) 0.0000(15) 0.0037(14)
C11 0.0346(19) 0.0167(15) 0.0226(16) 0.0032(13) -0.0008(14) 0.0019(14)
C12 0.0309(18) 0.0160(15) 0.0246(17) 0.0004(13) -0.0020(14) -0.0003(13)
C13 0.036(2) 0.0170(16) 0.0301(18) -0.0023(14) -0.0001(15) 0.0046(14)
C14 0.044(2) 0.0181(16) 0.0269(18) -0.0029(13) -0.0083(15) -0.0008(15)
C15 0.0327(19) 0.0205(16) 0.0316(19) 0.0012(14) -0.0069(14) -0.0007(14)
C16 0.0294(18) 0.0165(15) 0.0308(18) 0.0011(13) -0.0037(14) -0.0014(13)
C17 0.0332(19) 0.0164(15) 0.0233(17) -0.0010(13) -0.0042(14) 0.0009(13)
C18 0.0309(19) 0.0213(16) 0.0254(17) 0.0015(14) 0.0005(14) -0.0002(14)
C19 0.0313(19) 0.0158(15) 0.0282(17) 0.0025(13) -0.0067(14) 0.0017(13)
C20 0.0323(19) 0.0177(16) 0.0278(18) 0.0006(13) -0.0053(14) 0.0040(14)
C21 0.0325(19) 0.0185(16) 0.0268(17) 0.0027(13) -0.0037(14) 0.0022(14)
C22 0.0303(18) 0.0144(15) 0.0269(17) 0.0003(13) -0.0021(14) 0.0024(13)
C23 0.040(2) 0.0159(16) 0.0240(17) -0.0026(13) -0.0050(15) -0.0003(14)
C24 0.0337(19) 0.0162(16) 0.0281(18) 0.0046(13) -0.0039(14) -0.0011(14)
C25 0.0327(19) 0.0199(16) 0.0278(18) 0.0015(13) -0.0024(14) 0.0030(14)
C26 0.0327(19) 0.0164(15) 0.0237(17) -0.0008(13) -0.0034(14) -0.0011(14)
C27 0.0340(19) 0.0264(18) 0.0306(19) -0.0050(15) -0.0089(15) -0.0028(15)
C28 0.036(2) 0.0188(16) 0.0313(19) -0.0021(14) -0.0014(15) -0.0038(14)
C29 0.039(2) 0.0217(17) 0.0293(18) -0.0020(14) -0.0022(15) -0.0005(15)
C30 0.041(2) 0.027(2) 0.040(2) -0.0030(16) 0.0022(17) -0.0032(18)

loop_
_atom_type_symbol
_atom_type_description
_atom_type_scat_dispersion_real
_atom_type_scat_dispersion_imag
_atom_type_scat_source
C C 0.0033 0.0016 'International Tables Vol C Tables 4.2.6.8 and 6.1.1.4'
H H 0.0000 0.0000 'International Tables Vol C Tables 4.2.6.8 and 6.1.1.4'
N N 0.0061 0.0033 'International Tables Vol C Tables 4.2.6.8 and 6.1.1.4'
O O 0.0106 0.0060 'International Tables Vol C Tables 4.2.6.8 and 6.1.1.4'

loop_
_geom_angle_atom_site_label_1
_geom_angle_atom_site_label_2
_geom_angle_atom_site_label_3
_geom_angle
C20 O3 H3O 106(3)
C24 O4 C27 118.0(3)
C8 N1 C1 110.7(3)
C8 N1 C9 125.5(3)
C1 N1 C9 123.8(3)
C19 N2 C26 107.2(3)
C17 N3 C18 109.0(3)
C17 N3 H3N 124(2)
C18 N3 H3N 127(2)
C30 N4 C29 124.6(3)
C30 N4 H4N 117.7
C29 N4 H4N 117.7
O1 C1 N1 123.9(3)
O1 C1 C2 129.2(3)
N1 C1 C2 106.9(3)
C3 C2 C7 121.5(3)
C3 C2 C1 130.3(3)
C7 C2 C1 108.1(3)
C2 C3 C4 117.2(3)
C2 C3 H3 121.4
C4 C3 H3 121.4
C5 C4 C3 121.2(3)
C5 C4 H4 119.4
C3 C4 H4 119.4
C4 C5 C6 121.1(3)
C4 C5 H5 119.5
C6 C5 H5 119.5
C7 C6 C5 117.4(3)
C7 C6 H6 121.3
C5 C6 H6 121.3
C6 C7 C2 121.6(3)
C6 C7 C8 131.0(3)
C2 C7 C8 107.4(3)
O2 C8 N1 125.1(3)
O2 C8 C7 128.0(3)
N1 C8 C7 106.9(3)
N1 C9 C10 111.6(3)
N1 C9 H9A 109.3
C10 C9 H9A 109.3
N1 C9 H9B 109.3
C10 C9 H9B 109.3
H9A C9 H9B 108.0
C11 C10 C9 113.9(3)
C11 C10 H10A 108.8
C9 C10 H10A 108.8
C11 C10 H10B 108.8
C9 C10 H10B 108.8
H10A C10 H10B 107.7
C18 C11 C12 105.8(3)
C18 C11 C10 126.7(3)
C12 C11 C10 127.3(3)
C13 C12 C17 119.4(3)
C13 C12 C11 133.3(3)
C17 C12 C11 107.3(3)
C14 C13 C12 118.6(3)
C14 C13 H13 120.7
C12 C13 H13 120.7
C13 C14 C15 121.2(3)
C13 C14 H14 119.4
C15 C14 H14 119.4
C16 C15 C14 121.0(3)
C16 C15 H15 119.5
C14 C15 H15 119.5
C15 C16 C17 118.4(3)
C15 C16 H16 120.8
C17 C16 H16 120.8
N3 C17 C16 130.7(3)
N3 C17 C12 107.8(3)
C16 C17 C12 121.4(3)
N3 C18 C11 110.0(3)
N3 C18 C19 121.6(3)
C11 C18 C19 128.2(3)
N2 C19 C18 121.5(3)
N2 C19 C20 114.4(3)
C18 C19 C20 123.9(3)
O3 C20 C21 115.0(3)
O3 C20 C19 113.6(3)
C21 C20 C19 99.5(3)
O3 C20 C28 105.6(3)
C21 C20 C28 114.3(3)
C19 C20 C28 108.9(3)
C22 C21 C26 119.0(3)
C22 C21 C20 134.2(3)
C26 C21 C20 106.8(3)
C21 C22 C23 119.8(3)
C21 C22 H22 120.1
C23 C22 H22 120.1
C24 C23 C22 120.2(3)
C24 C23 H23 119.9
C22 C23 H23 119.9
O4 C24 C23 124.5(3)
O4 C24 C25 114.3(3)
C23 C24 C25 121.2(3)
C26 C25 C24 117.2(3)
C26 C25 H25 121.4
C24 C25 H25 121.4
C25 C26 C21 122.6(3)
C25 C26 N2 125.5(3)
C21 C26 N2 111.9(3)
O4 C27 H27A 109.5
O4 C27 H27B 109.5
H27A C27 H27B 109.5
O4 C27 H27C 109.5
H27A C27 H27C 109.5
H27B C27 H27C 109.5
C29 C28 C20 114.5(3)
C29 C28 H28A 108.6
C20 C28 H28A 108.6
C29 C28 H28B 108.6
C20 C28 H28B 108.6
H28A C28 H28B 107.6
N4 C29 C28 113.4(3)
N4 C29 H29A 108.9
C28 C29 H29A 108.9
N4 C29 H29B 108.9
C28 C29 H29B 108.9
H29A C29 H29B 107.7
O5 C30 N4 125.2(4)
O5 C30 H30 117(2)
N4 C30 H30 118(2)

loop_
_geom_bond_atom_site_label_1
_geom_bond_atom_site_label_2
_geom_bond_distance
O1 C1 1.227(4)
O2 C8 1.226(4)
O3 C20 1.444(4)
O3 H3O 0.89(5)
O4 C24 1.372(4)
O4 C27 1.427(4)
O5 C30 1.221(5)
N1 C8 1.392(4)
N1 C1 1.399(4)
N1 C9 1.462(4)
N2 C19 1.288(4)
N2 C26 1.432(4)
N3 C17 1.370(4)
N3 C18 1.382(4)
N3 H3N 0.90(4)
N4 C30 1.330(5)
N4 C29 1.446(4)
N4 H4N 0.8800
C1 C2 1.473(5)
C2 C3 1.384(5)
C2 C7 1.391(5)
C3 C4 1.395(5)
C3 H3 0.9500
C4 C5 1.392(5)
C4 H4 0.9500
C5 C6 1.397(5)
C5 H5 0.9500
C6 C7 1.375(5)
C6 H6 0.9500
C7 C8 1.486(5)
C9 C10 1.520(5)
C9 H9A 0.9900
C9 H9B 0.9900
C10 C11 1.500(5)
C10 H10A 0.9900
C10 H10B 0.9900
C11 C18 1.385(5)
C11 C12 1.441(4)
C12 C13 1.409(5)
C12 C17 1.417(5)
C13 C14 1.385(5)
C13 H13 0.9500
C14 C15 1.413(5)
C14 H14 0.9500
C15 C16 1.376(5)
C15 H15 0.9500
C16 C17 1.400(5)
C16 H16 0.9500
C18 C19 1.454(4)
C19 C20 1.536(5)
C20 C21 1.524(5)
C20 C28 1.545(5)
C21 C22 1.384(5)
C21 C26 1.398(5)
C22 C23 1.390(5)
C22 H22 0.9500
C23 C24 1.386(5)
C23 H23 0.9500
C24 C25 1.402(5)
C25 C26 1.380(5)
C25 H25 0.9500
C27 H27A 0.9800
C27 H27B 0.9800
C27 H27C 0.9800
C28 C29 1.510(5)
C28 H28A 0.9900
C28 H28B 0.9900
C29 H29A 0.9900
C29 H29B 0.9900
C30 H30 0.93(4)

loop_
_geom_hbond_atom_site_label_D
_geom_hbond_atom_site_label_H
_geom_hbond_atom_site_label_A
_geom_hbond_distance_DH
_geom_hbond_distance_HA
_geom_hbond_distance_DA
_geom_hbond_angle_DHA
_geom_hbond_site_symmetry_A
N3 H3N O3 0.90(4) 2.46(3) 3.024(4) 121(3) .
N4 H4N O4 0.88 2.14 2.932(4) 149.0 1_655
N3 H3N O3 0.90(4) 2.24(4) 3.034(4) 147(3) 3_766
O3 H3O O2 0.89(5) 2.03(5) 2.762(3) 140(4) 3_666

loop_
_geom_torsion_atom_site_label_1
_geom_torsion_atom_site_label_2
_geom_torsion_atom_site_label_3
_geom_torsion_atom_site_label_4
_geom_torsion
C8 N1 C1 O1 -179.2(3)
C9 N1 C1 O1 1.0(5)
C8 N1 C1 C2 -0.3(4)
C9 N1 C1 C2 179.9(3)
O1 C1 C2 C3 -1.6(6)
N1 C1 C2 C3 179.6(3)
O1 C1 C2 C7 179.4(3)
N1 C1 C2 C7 0.6(4)
C7 C2 C3 C4 1.2(5)
C1 C2 C3 C4 -177.7(3)
C2 C3 C4 C5 -0.6(5)
C3 C4 C5 C6 -0.7(6)
C4 C5 C6 C7 1.4(5)
C5 C6 C7 C2 -0.7(5)
C5 C6 C7 C8 178.2(3)
C3 C2 C7 C6 -0.6(5)
C1 C2 C7 C6 178.5(3)
C3 C2 C7 C8 -179.8(3)
C1 C2 C7 C8 -0.7(4)
C1 N1 C8 O2 179.9(3)
C9 N1 C8 O2 -0.3(5)
C1 N1 C8 C7 -0.1(4)
C9 N1 C8 C7 179.7(3)
C6 C7 C8 O2 1.4(6)
C2 C7 C8 O2 -179.5(3)
C6 C7 C8 N1 -178.6(4)
C2 C7 C8 N1 0.5(4)
C8 N1 C9 C10 109.7(4)
C1 N1 C9 C10 -70.6(4)
N1 C9 C10 C11 -177.3(3)
C9 C10 C11 C18 86.4(4)
C9 C10 C11 C12 -98.2(4)
C18 C11 C12 C13 179.5(4)
C10 C11 C12 C13 3.3(6)
C18 C11 C12 C17 1.1(4)
C10 C11 C12 C17 -175.1(3)
C17 C12 C13 C14 0.4(5)
C11 C12 C13 C14 -177.9(3)
C12 C13 C14 C15 -0.6(5)
C13 C14 C15 C16 0.6(5)
C14 C15 C16 C17 -0.4(5)
C18 N3 C17 C16 -179.7(3)
C18 N3 C17 C12 -2.0(4)
C15 C16 C17 N3 177.6(3)
C15 C16 C17 C12 0.2(5)
C13 C12 C17 N3 -178.1(3)
C11 C12 C17 N3 0.5(4)
C13 C12 C17 C16 -0.2(5)
C11 C12 C17 C16 178.5(3)
C17 N3 C18 C11 2.7(4)
C17 N3 C18 C19 179.0(3)
C12 C11 C18 N3 -2.3(4)
C10 C11 C18 N3 173.9(3)
C12 C11 C18 C19 -178.3(3)
C10 C11 C18 C19 -2.1(6)
C26 N2 C19 C18 179.7(3)
C26 N2 C19 C20 3.4(4)
N3 C18 C19 N2 160.3(3)
C11 C18 C19 N2 -24.1(5)
N3 C18 C19 C20 -23.7(5)
C11 C18 C19 C20 151.8(3)
N2 C19 C20 O3 -127.4(3)
C18 C19 C20 O3 56.3(4)
N2 C19 C20 C21 -4.7(3)
C18 C19 C20 C21 179.1(3)
N2 C19 C20 C28 115.2(3)
C18 C19 C20 C28 -61.0(4)
O3 C20 C21 C22 -53.9(5)
C19 C20 C21 C22 -175.6(3)
C28 C20 C21 C22 68.6(5)
O3 C20 C21 C26 125.8(3)
C19 C20 C21 C26 4.1(3)
C28 C20 C21 C26 -111.7(3)
C26 C21 C22 C23 0.1(5)
C20 C21 C22 C23 179.7(3)
C21 C22 C23 C24 0.9(5)
C27 O4 C24 C23 3.3(4)
C27 O4 C24 C25 -177.9(3)
C22 C23 C24 O4 177.5(3)
C22 C23 C24 C25 -1.1(5)
O4 C24 C25 C26 -178.5(3)
C23 C24 C25 C26 0.3(5)
C24 C25 C26 C21 0.8(5)
C24 C25 C26 N2 -177.0(3)
C22 C21 C26 C25 -1.0(5)
C20 C21 C26 C25 179.3(3)
C22 C21 C26 N2 177.0(3)
C20 C21 C26 N2 -2.7(4)
C19 N2 C26 C25 177.6(3)
C19 N2 C26 C21 -0.4(4)
O3 C20 C28 C29 71.1(3)
C21 C20 C28 C29 -56.3(4)
C19 C20 C28 C29 -166.5(3)
C30 N4 C29 C28 -70.2(4)
C20 C28 C29 N4 -160.3(3)
C29 N4 C30 O5 2.3(6)

loop_
_platon_squeeze_void_nr
_platon_squeeze_void_average_x
_platon_squeeze_void_average_y
_platon_squeeze_void_average_z
_platon_squeeze_void_volume
_platon_squeeze_void_count_electrons
_platon_squeeze_void_content
1 0.000 0.000 0.000 182 36 ' '
2 0.500 0.500 0.500 182 36 ' '
